data_7103607
loop_
_publ_author_name
'Hayami, Shinya'
'Murata, Kazuhisa'
'Urakami, Daisuke'
'Kojima, Yoshihiro'
'Akita, Motoko'
'Inoue, Katsuya'

_publ_section_title
;
 Dynamic structural conversion in a spin-crossover cobalt(ii) compound
 with long alkyl chains.
;
_journal_issue 48
_journal_name_full 'Chemical communications (Cambridge, England)'
_journal_page_first 6510
_journal_page_last 6512
_journal_paper_doi 10.1039/b814415j
_journal_year 2008
_chemical_formula_sum 'C59 H82 B2 Co F8 N6 O3'
_chemical_formula_weight 1155.86
_chemical_name_systematic
;
?
;
_space_group_IT_number 2
_symmetry_space_group_name_Hall '-P 1'
_symmetry_space_group_name_H-M 'P -1'
_atom_sites_solution_hydrogens geom
_atom_sites_solution_primary direct
_atom_sites_solution_secondary difmap
_audit_creation_method SHELXL-97
_cell_angle_alpha 69.685(9)
_cell_angle_beta 76.821(11)
_cell_angle_gamma 78.979(14)
_cell_formula_units_Z 2
_cell_length_a 8.897(5)
_cell_length_b 16.527(10)
_cell_length_c 20.591(12)
_cell_measurement_temperature 10(2)
_cell_volume 2744(3)
_computing_structure_refinement 'SHELXL-97 (Sheldrick, 1997)'
_computing_structure_solution 'SHELXS-97 (Sheldrick, 1990)'
_diffrn_ambient_temperature 10(2)
_diffrn_measured_fraction_theta_full 0.730
_diffrn_measured_fraction_theta_max 0.730
_diffrn_radiation_monochromator graphite
_diffrn_radiation_source 'fine-focus sealed tube'
_diffrn_radiation_type MoK\a
_diffrn_radiation_wavelength 0.71073
_diffrn_reflns_av_R_equivalents 0.0323
_diffrn_reflns_av_sigmaI/netI 0.1314
_diffrn_reflns_limit_h_max 5
_diffrn_reflns_limit_h_min -11
_diffrn_reflns_limit_k_max 9
_diffrn_reflns_limit_k_min -21
_diffrn_reflns_limit_l_max 27
_diffrn_reflns_limit_l_min -27
_diffrn_reflns_number 11005
_diffrn_reflns_theta_full 28.36
_diffrn_reflns_theta_max 28.36
_diffrn_reflns_theta_min 1.07
_exptl_absorpt_coefficient_mu 0.392
_exptl_crystal_density_diffrn 1.399
_exptl_crystal_density_method 'not measured'
_exptl_crystal_F_000 1222
_refine_diff_density_max 1.264
_refine_diff_density_min -0.624
_refine_diff_density_rms 0.100
_refine_ls_extinction_method none
_refine_ls_goodness_of_fit_ref 0.882
_refine_ls_hydrogen_treatment mixed
_refine_ls_matrix_type full
_refine_ls_number_parameters 716
_refine_ls_number_reflns 10016
_refine_ls_number_restraints 0
_refine_ls_restrained_S_all 0.882
_refine_ls_R_factor_all 0.1218
_refine_ls_R_factor_gt 0.0639
_refine_ls_shift/su_max 0.025
_refine_ls_shift/su_mean 0.000
_refine_ls_structure_factor_coef Fsqd
_refine_ls_weighting_details 'calc w=1/[\s^2^(Fo^2^)+(0.0911P)^2^+0.0000P] where P=(Fo^2^+2Fc^2^)/3'
_refine_ls_weighting_scheme calc
_refine_ls_wR_factor_gt 0.1491
_refine_ls_wR_factor_ref 0.1691
_reflns_number_gt 5356
_reflns_number_total 10016
_reflns_threshold_expression >2sigma(I)
_cod_data_source_file b814415j.txt
_cod_data_source_block kazu34
_cod_database_code 7103607

loop_
_symmetry_equiv_pos_as_xyz
'x, y, z'
'-x, -y, -z'

loop_
_atom_site_label
_atom_site_type_symbol
_atom_site_fract_x
_atom_site_fract_y
_atom_site_fract_z
_atom_site_U_iso_or_equiv
_atom_site_adp_type
_atom_site_occupancy
_atom_site_symmetry_multiplicity
_atom_site_calc_flag
_atom_site_refinement_flags
_atom_site_disorder_assembly
_atom_site_disorder_group
Co1 Co 0.66723(8) 0.03122(4) 0.73338(3) 0.01748(17) Uani 1 1 d . . .
N1 N 0.4225(5) 0.0550(2) 0.76843(16) 0.0175(8) Uani 1 1 d . . .
N2 N 0.6493(5) -0.0249(2) 0.83254(16) 0.0150(8) Uani 1 1 d . . .
N3 N 0.8988(5) -0.0257(2) 0.74186(16) 0.0186(9) Uani 1 1 d . . .
N4 N 0.7214(5) 0.1432(2) 0.73039(16) 0.0188(9) Uani 1 1 d . . .
N5 N 0.7003(5) 0.0840(2) 0.63722(16) 0.0165(8) Uani 1 1 d . . .
N6 N 0.6285(5) -0.0640(2) 0.70443(16) 0.0182(8) Uani 1 1 d . . .
C1 C 0.3113(6) 0.0938(3) 0.7316(2) 0.0174(10) Uani 1 1 d . . .
H1 H 0.3385 0.1128 0.6817 0.021 Uiso 1 1 calc R . .
C2 C 0.1582(6) 0.1082(3) 0.7612(2) 0.0182(10) Uani 1 1 d . . .
H2 H 0.0816 0.1378 0.7327 0.022 Uiso 1 1 calc R . .
C3 C 0.1193(6) 0.0788(3) 0.8328(2) 0.0186(10) Uani 1 1 d . . .
H3 H 0.0147 0.0881 0.8552 0.022 Uiso 1 1 calc R . .
C4 C 0.2324(6) 0.0358(3) 0.8720(2) 0.0177(10) Uani 1 1 d . . .
H4 H 0.2064 0.0136 0.9218 0.021 Uiso 1 1 calc R . .
C5 C 0.3837(6) 0.0249(2) 0.8389(2) 0.0162(10) Uani 1 1 d . . .
C6 C 0.5104(5) -0.0210(3) 0.8750(2) 0.0145(9) Uani 1 1 d . . .
C7 C 0.4960(5) -0.0614(2) 0.94579(19) 0.0158(10) Uani 1 1 d . . .
H5 H 0.3982 -0.0573 0.9756 0.019 Uiso 1 1 calc R . .
C8 C 0.6242(6) -0.1078(3) 0.9734(2) 0.0165(10) Uani 1 1 d . . .
C9 C 0.7681(6) -0.1104(3) 0.9300(2) 0.0175(10) Uani 1 1 d . . .
H6 H 0.8589 -0.1408 0.9484 0.021 Uiso 1 1 calc R . .
C10 C 0.7741(5) -0.0672(3) 0.8592(2) 0.0143(9) Uani 1 1 d . . .
C11 C 0.9183(6) -0.0686(3) 0.80829(19) 0.0160(10) Uani 1 1 d . . .
C12 C 1.0579(6) -0.1100(3) 0.8261(2) 0.0180(10) Uani 1 1 d . . .
H7 H 1.0674 -0.1387 0.8740 0.022 Uiso 1 1 calc R . .
C13 C 1.1834(6) -0.1094(3) 0.7740(2) 0.0191(10) Uani 1 1 d . . .
H8 H 1.2818 -0.1389 0.7847 0.023 Uiso 1 1 calc R . .
C14 C 1.1651(6) -0.0653(3) 0.7057(2) 0.0196(10) Uani 1 1 d . . .
H9 H 1.2516 -0.0631 0.6685 0.024 Uiso 1 1 calc R . .
C15 C 1.0236(6) -0.0250(3) 0.6917(2) 0.0176(10) Uani 1 1 d . . .
H10 H 1.0126 0.0050 0.6441 0.021 Uiso 1 1 calc R . .
C16 C 0.7264(6) 0.1693(3) 0.7830(2) 0.0197(10) Uani 1 1 d . . .
H11 H 0.6909 0.1338 0.8295 0.024 Uiso 1 1 calc R . .
C17 C 0.7803(6) 0.2451(3) 0.7742(2) 0.0202(10) Uani 1 1 d . . .
H12 H 0.7838 0.2614 0.8137 0.024 Uiso 1 1 calc R . .
C18 C 0.8293(6) 0.2972(3) 0.7072(2) 0.0191(10) Uani 1 1 d . . .
H13 H 0.8676 0.3503 0.6994 0.023 Uiso 1 1 calc R . .
C19 C 0.8222(6) 0.2718(3) 0.6525(2) 0.0199(10) Uani 1 1 d . . .
H14 H 0.8551 0.3072 0.6057 0.024 Uiso 1 1 calc R . .
C20 C 0.7673(6) 0.1951(3) 0.6646(2) 0.0167(10) Uani 1 1 d . . .
C21 C 0.7576(6) 0.1597(3) 0.6106(2) 0.0174(10) Uani 1 1 d . . .
C22 C 0.8058(6) 0.1953(3) 0.53997(19) 0.0181(10) Uani 1 1 d . . .
H15 H 0.8437 0.2503 0.5212 0.022 Uiso 1 1 calc R . .
C23 C 0.7979(5) 0.1495(3) 0.4969(2) 0.0169(10) Uani 1 1 d . . .
C24 C 0.7391(5) 0.0716(3) 0.5244(2) 0.0171(10) Uani 1 1 d . . .
H16 H 0.7307 0.0404 0.4946 0.021 Uiso 1 1 calc R . .
C25 C 0.6930(6) 0.0395(3) 0.5953(2) 0.0187(10) Uani 1 1 d . . .
C26 C 0.6420(5) -0.0444(3) 0.6344(2) 0.0169(10) Uani 1 1 d . . .
C27 C 0.6103(5) -0.1012(3) 0.6061(2) 0.0182(10) Uani 1 1 d . . .
H17 H 0.6163 -0.0856 0.5567 0.022 Uiso 1 1 calc R . .
C28 C 0.5699(6) -0.1806(3) 0.6489(2) 0.0203(10) Uani 1 1 d . . .
H18 H 0.5497 -0.2214 0.6298 0.024 Uiso 1 1 calc R . .
C29 C 0.5590(6) -0.2001(3) 0.7201(2) 0.0190(10) Uani 1 1 d . . .
H19 H 0.5314 -0.2550 0.7513 0.023 Uiso 1 1 calc R . .
C30 C 0.5880(6) -0.1407(3) 0.7452(2) 0.0194(10) Uani 1 1 d . . .
H20 H 0.5788 -0.1546 0.7946 0.023 Uiso 1 1 calc R . .
O1 O 0.6024(4) -0.15186(18) 1.04192(13) 0.0182(7) Uani 1 1 d . . .
C31 C 0.7126(6) -0.2270(3) 1.06258(19) 0.0196(10) Uani 1 1 d . . .
H21 H 0.8105 -0.2095 1.0656 0.024 Uiso 1 1 calc R . .
H22 H 0.7364 -0.2579 1.0272 0.024 Uiso 1 1 calc R . .
C32 C 0.6458(6) -0.2859(3) 1.13268(19) 0.0182(10) Uani 1 1 d . . .
H23 H 0.6982 -0.3458 1.1381 0.022 Uiso 1 1 calc R . .
H24 H 0.5341 -0.2864 1.1339 0.022 Uiso 1 1 calc R . .
C33 C 0.6620(6) -0.2604(3) 1.19389(19) 0.0204(10) Uani 1 1 d . . .
H25 H 0.7716 -0.2521 1.1894 0.025 Uiso 1 1 calc R . .
H26 H 0.5971 -0.2042 1.1925 0.025 Uiso 1 1 calc R . .
C34 C 0.6141(6) -0.3270(3) 1.26335(19) 0.0198(10) Uani 1 1 d . . .
H27 H 0.5047 -0.3356 1.2676 0.024 Uiso 1 1 calc R . .
H28 H 0.6793 -0.3831 1.2647 0.024 Uiso 1 1 calc R . .
C35 C 0.6288(6) -0.3020(3) 1.32461(19) 0.0197(10) Uani 1 1 d . . .
H29 H 0.5652 -0.2454 1.3225 0.024 Uiso 1 1 calc R . .
H30 H 0.7386 -0.2944 1.3206 0.024 Uiso 1 1 calc R . .
C36 C 0.5786(6) -0.3674(3) 1.39486(19) 0.0197(10) Uani 1 1 d . . .
H31 H 0.4710 -0.3780 1.3980 0.024 Uiso 1 1 calc R . .
H32 H 0.6468 -0.4231 1.3985 0.024 Uiso 1 1 calc R . .
C37 C 0.5849(6) -0.3378(3) 1.45520(19) 0.0193(10) Uani 1 1 d . . .
H33 H 0.5186 -0.2814 1.4509 0.023 Uiso 1 1 calc R . .
H34 H 0.6931 -0.3285 1.4527 0.023 Uiso 1 1 calc R . .
C38 C 0.5312(6) -0.4023(3) 1.52544(19) 0.0184(10) Uani 1 1 d . . .
H35 H 0.4259 -0.4146 1.5266 0.022 Uiso 1 1 calc R . .
H36 H 0.6019 -0.4575 1.5309 0.022 Uiso 1 1 calc R . .
C39 C 0.5270(6) -0.3709(3) 1.58618(19) 0.0208(10) Uani 1 1 d . . .
H37 H 0.4476 -0.3195 1.5838 0.025 Uiso 1 1 calc R . .
H38 H 0.6292 -0.3526 1.5824 0.025 Uiso 1 1 calc R . .
C40 C 0.4897(6) -0.4399(3) 1.65611(19) 0.0206(10) Uani 1 1 d . . .
H39 H 0.5620 -0.4936 1.6563 0.025 Uiso 1 1 calc R . .
H40 H 0.3828 -0.4535 1.6620 0.025 Uiso 1 1 calc R . .
C41 C 0.5019(6) -0.4129(3) 1.71768(19) 0.0207(10) Uani 1 1 d . . .
H41 H 0.6076 -0.3972 1.7110 0.025 Uiso 1 1 calc R . .
H42 H 0.4266 -0.3607 1.7188 0.025 Uiso 1 1 calc R . .
C42 C 0.4706(6) -0.4837(3) 1.78691(19) 0.0208(10) Uani 1 1 d . . .
H43 H 0.3621 -0.4962 1.7951 0.025 Uiso 1 1 calc R . .
H44 H 0.5403 -0.5373 1.7842 0.025 Uiso 1 1 calc R . .
C43 C 0.4941(6) -0.4611(3) 1.84815(19) 0.0190(10) Uani 1 1 d . . .
H45 H 0.4235 -0.4080 1.8514 0.023 Uiso 1 1 calc R . .
H46 H 0.6024 -0.4482 1.8401 0.023 Uiso 1 1 calc R . .
C44 C 0.4633(6) -0.5336(3) 1.9167(2) 0.0240(11) Uani 1 1 d . . .
H47 H 0.3534 -0.5423 1.9274 0.036 Uiso 1 1 calc R . .
H48 H 0.4886 -0.5183 1.9545 0.036 Uiso 1 1 calc R . .
H49 H 0.5281 -0.5873 1.9126 0.036 Uiso 1 1 calc R . .
O2 O 0.8481(4) 0.17556(18) 0.42719(13) 0.0194(7) Uani 1 1 d . . .
C45 C 0.9435(6) 0.2448(3) 0.40007(19) 0.0194(10) Uani 1 1 d . . .
H50 H 1.0228 0.2340 0.4299 0.023 Uiso 1 1 calc R . .
H51 H 0.8787 0.3006 0.4003 0.023 Uiso 1 1 calc R . .
C46 C 1.0212(6) 0.2496(3) 0.32665(19) 0.0207(10) Uani 1 1 d . . .
H52 H 1.0636 0.1900 0.3257 0.025 Uiso 1 1 calc R . .
H53 H 1.1100 0.2836 0.3134 0.025 Uiso 1 1 calc R . .
C47 C 0.9169(6) 0.2899(3) 0.27252(19) 0.0200(10) Uani 1 1 d . . .
H54 H 0.8656 0.3472 0.2762 0.024 Uiso 1 1 calc R . .
H55 H 0.8348 0.2524 0.2819 0.024 Uiso 1 1 calc R . .
C48 C 1.0080(6) 0.3013(3) 0.19894(19) 0.0194(10) Uani 1 1 d . . .
H56 H 1.0916 0.3376 0.1902 0.023 Uiso 1 1 calc R . .
H57 H 1.0577 0.2437 0.1953 0.023 Uiso 1 1 calc R . .
C49 C 0.9068(6) 0.3434(3) 0.14328(19) 0.0203(10) Uani 1 1 d . . .
H58 H 0.8214 0.3079 0.1529 0.024 Uiso 1 1 calc R . .
H59 H 0.8595 0.4016 0.1461 0.024 Uiso 1 1 calc R . .
C50 C 0.9960(6) 0.3526(3) 0.06973(19) 0.0202(10) Uani 1 1 d . . .
H60 H 1.0838 0.3861 0.0609 0.024 Uiso 1 1 calc R . .
H61 H 1.0402 0.2941 0.0666 0.024 Uiso 1 1 calc R . .
C51 C 0.8987(6) 0.3972(3) 0.01316(19) 0.0190(10) Uani 1 1 d . . .
H62 H 0.8095 0.3647 0.0222 0.023 Uiso 1 1 calc R . .
H63 H 0.8568 0.4565 0.0151 0.023 Uiso 1 1 calc R . .
C52 C 0.9900(6) 0.4033(3) -0.05887(19) 0.0200(10) Uani 1 1 d . . .
H64 H 1.0316 0.3438 -0.0602 0.024 Uiso 1 1 calc R . .
H65 H 1.0799 0.4350 -0.0670 0.024 Uiso 1 1 calc R . .
C53 C 0.9003(5) 0.4477(3) -0.1180(2) 0.0208(10) Uani 1 1 d . . .
H66 H 0.8107 0.4162 -0.1106 0.025 Uiso 1 1 calc R . .
H67 H 0.8592 0.5076 -0.1175 0.025 Uiso 1 1 calc R . .
C54 C 0.9986(5) 0.4515(3) -0.18827(19) 0.0189(10) Uani 1 1 d . . .
H68 H 1.0382 0.3913 -0.1885 0.023 Uiso 1 1 calc R . .
H69 H 1.0896 0.4815 -0.1946 0.023 Uiso 1 1 calc R . .
C55 C 0.9159(6) 0.4970(3) -0.24995(19) 0.0206(10) Uani 1 1 d . . .
H70 H 0.8278 0.4655 -0.2451 0.025 Uiso 1 1 calc R . .
H71 H 0.8726 0.5565 -0.2490 0.025 Uiso 1 1 calc R . .
C56 C 1.0199(6) 0.5026(3) -0.3194(2) 0.0204(10) Uani 1 1 d . . .
H72 H 1.0620 0.4430 -0.3202 0.024 Uiso 1 1 calc R . .
H73 H 1.1088 0.5332 -0.3236 0.024 Uiso 1 1 calc R . .
C57 C 0.9414(6) 0.5487(3) -0.3820(2) 0.0213(10) Uani 1 1 d . . .
H74 H 0.8576 0.5156 -0.3798 0.026 Uiso 1 1 calc R . .
H75 H 0.8923 0.6068 -0.3793 0.026 Uiso 1 1 calc R . .
C58 C 1.0484(6) 0.5598(3) -0.4511(2) 0.0236(11) Uani 1 1 d . . .
H76 H 0.9903 0.5921 -0.4894 0.035 Uiso 1 1 calc R . .
H77 H 1.0927 0.5026 -0.4556 0.035 Uiso 1 1 calc R . .
H78 H 1.1325 0.5921 -0.4537 0.035 Uiso 1 1 calc R . .
B1 B 1.2128(7) 0.1497(3) 0.5472(2) 0.0191(12) Uani 1 1 d . . .
F1 F 1.3584(3) 0.11282(17) 0.56048(12) 0.0272(7) Uani 1 1 d . . .
F2 F 1.1254(3) 0.17317(15) 0.60416(11) 0.0230(6) Uani 1 1 d . . .
F3 F 1.2203(3) 0.22238(15) 0.48866(11) 0.0225(6) Uani 1 1 d . . .
F4 F 1.1407(3) 0.08991(15) 0.53596(11) 0.0227(6) Uani 1 1 d . . .
B2 B 0.8342(7) 0.1899(3) 0.9546(2) 0.0219(12) Uani 1 1 d . . .
F5 F 0.8180(3) 0.11215(15) 0.94936(12) 0.0254(6) Uani 1 1 d . . .
F6 F 0.8759(3) 0.17818(17) 1.01747(12) 0.0302(7) Uani 1 1 d . . .
F7 F 0.6941(3) 0.24343(17) 0.95037(13) 0.0290(7) Uani 1 1 d . . .
F8 F 0.9455(3) 0.22976(15) 0.90027(11) 0.0242(6) Uani 1 1 d . . .
O3 O 0.4059(4) -0.2284(2) 0.89345(15) 0.0275(8) Uani 1 1 d . . .
H79 H 0.3591 -0.2502 0.8737 0.041 Uiso 1 1 calc R . .
C59 C 0.5242(7) -0.2896(3) 0.9220(2) 0.0306(12) Uani 1 1 d . . .
H80 H 0.4863 -0.3466 0.9443 0.046 Uiso 1 1 calc R . .
H81 H 0.5561 -0.2723 0.9573 0.046 Uiso 1 1 calc R . .
H82 H 0.6133 -0.2931 0.8846 0.046 Uiso 1 1 calc R . .

loop_
_atom_site_aniso_label
_atom_site_aniso_U_11
_atom_site_aniso_U_22
_atom_site_aniso_U_33
_atom_site_aniso_U_23
_atom_site_aniso_U_13
_atom_site_aniso_U_12
Co1 0.0114(4) 0.0248(3) 0.0123(3) -0.0038(2) 0.0038(2) -0.0043(3)
N1 0.009(2) 0.0267(19) 0.0148(16) -0.0069(14) 0.0041(15) -0.0046(18)
N2 0.009(2) 0.0164(17) 0.0171(17) -0.0053(14) 0.0013(16) -0.0004(17)
N3 0.017(3) 0.0239(18) 0.0128(16) -0.0050(14) 0.0021(16) -0.0056(18)
N4 0.013(3) 0.0254(19) 0.0150(16) -0.0037(14) 0.0006(16) -0.0045(18)
N5 0.016(3) 0.0119(16) 0.0143(16) 0.0008(13) 0.0010(16) 0.0008(17)
N6 0.010(2) 0.0228(18) 0.0173(17) -0.0045(14) 0.0029(16) -0.0019(18)
C1 0.016(3) 0.020(2) 0.0139(19) -0.0075(16) 0.0011(19) 0.002(2)
C2 0.016(3) 0.020(2) 0.016(2) -0.0034(17) -0.002(2) -0.002(2)
C3 0.009(3) 0.023(2) 0.021(2) -0.0088(18) 0.0050(19) -0.002(2)
C4 0.014(3) 0.021(2) 0.0136(19) -0.0044(17) 0.0038(19) -0.001(2)
C5 0.015(3) 0.0150(19) 0.0162(19) -0.0053(16) 0.0017(19) -0.002(2)
C6 0.004(3) 0.019(2) 0.018(2) -0.0076(17) 0.0043(18) -0.001(2)
C7 0.012(3) 0.021(2) 0.0159(19) -0.0107(17) 0.0073(18) -0.007(2)
C8 0.015(3) 0.019(2) 0.0141(19) -0.0058(16) 0.0033(19) -0.005(2)
C9 0.014(3) 0.018(2) 0.018(2) -0.0032(16) 0.0007(19) -0.004(2)
C10 0.007(3) 0.018(2) 0.0180(19) -0.0079(16) 0.0032(18) -0.005(2)
C11 0.014(3) 0.019(2) 0.0137(18) -0.0040(16) 0.0032(18) -0.009(2)
C12 0.018(3) 0.018(2) 0.0151(19) -0.0023(16) -0.0015(19) -0.001(2)
C13 0.012(3) 0.023(2) 0.020(2) -0.0055(17) 0.0011(19) -0.004(2)
C14 0.013(3) 0.027(2) 0.016(2) -0.0053(17) 0.0046(19) -0.005(2)
C15 0.016(3) 0.019(2) 0.0151(19) -0.0051(17) 0.0026(19) -0.004(2)
C16 0.013(3) 0.027(2) 0.015(2) -0.0054(17) 0.0042(19) -0.002(2)
C17 0.014(3) 0.031(2) 0.016(2) -0.0110(18) -0.0006(19) -0.001(2)
C18 0.011(3) 0.021(2) 0.023(2) -0.0066(17) 0.0017(19) -0.003(2)
C19 0.013(3) 0.025(2) 0.0161(19) -0.0042(17) 0.0036(19) -0.002(2)
C20 0.009(3) 0.022(2) 0.0141(19) -0.0048(16) 0.0020(18) 0.002(2)
C21 0.008(3) 0.024(2) 0.0158(19) -0.0044(17) 0.0022(18) 0.000(2)
C22 0.011(3) 0.023(2) 0.0153(19) -0.0026(17) 0.0051(18) -0.005(2)
C23 0.007(3) 0.023(2) 0.0151(19) -0.0023(17) 0.0026(18) 0.000(2)
C24 0.004(3) 0.031(2) 0.0140(19) -0.0079(17) 0.0021(18) 0.002(2)
C25 0.009(3) 0.027(2) 0.017(2) -0.0048(17) 0.0001(19) 0.000(2)
C26 0.004(3) 0.027(2) 0.0151(19) -0.0059(17) 0.0028(18) 0.001(2)
C27 0.004(3) 0.029(2) 0.0156(19) -0.0054(18) 0.0049(18) 0.001(2)
C28 0.012(3) 0.029(2) 0.020(2) -0.0114(18) 0.0037(19) -0.004(2)
C29 0.010(3) 0.021(2) 0.019(2) -0.0019(17) 0.0052(19) -0.002(2)
C30 0.010(3) 0.028(2) 0.0142(19) -0.0037(17) 0.0011(18) 0.000(2)
O1 0.012(2) 0.0267(15) 0.0096(12) -0.0013(11) 0.0037(12) -0.0033(15)
C31 0.015(3) 0.024(2) 0.0133(19) -0.0008(17) 0.0010(19) -0.002(2)
C32 0.010(3) 0.024(2) 0.0159(19) -0.0032(17) 0.0020(18) -0.002(2)
C33 0.016(3) 0.025(2) 0.017(2) -0.0033(17) -0.0017(19) -0.003(2)
C34 0.017(3) 0.022(2) 0.016(2) -0.0020(17) 0.0024(19) -0.006(2)
C35 0.011(3) 0.029(2) 0.017(2) -0.0068(18) 0.0040(19) -0.006(2)
C36 0.014(3) 0.025(2) 0.015(2) -0.0035(17) 0.0027(19) -0.005(2)
C37 0.016(3) 0.022(2) 0.018(2) -0.0047(17) 0.0015(19) -0.005(2)
C38 0.012(3) 0.024(2) 0.0151(19) -0.0035(17) 0.0025(18) -0.003(2)
C39 0.016(3) 0.028(2) 0.017(2) -0.0061(18) 0.0039(19) -0.009(2)
C40 0.017(3) 0.026(2) 0.016(2) -0.0039(17) 0.0005(19) -0.004(2)
C41 0.015(3) 0.029(2) 0.017(2) -0.0063(18) 0.0032(19) -0.006(2)
C42 0.013(3) 0.033(2) 0.015(2) -0.0063(18) 0.0025(19) -0.006(2)
C43 0.012(3) 0.029(2) 0.0150(19) -0.0069(17) 0.0053(18) -0.008(2)
C44 0.019(3) 0.035(2) 0.015(2) -0.0061(18) 0.003(2) -0.004(2)
O2 0.015(2) 0.0265(15) 0.0124(13) -0.0040(12) 0.0066(13) -0.0081(15)
C45 0.019(3) 0.025(2) 0.0144(19) -0.0053(17) 0.0020(19) -0.012(2)
C46 0.019(3) 0.024(2) 0.0147(19) -0.0035(17) 0.0038(19) -0.005(2)
C47 0.017(3) 0.025(2) 0.0129(19) -0.0031(17) 0.0047(19) -0.005(2)
C48 0.014(3) 0.026(2) 0.016(2) -0.0055(17) 0.0029(19) -0.004(2)
C49 0.018(3) 0.028(2) 0.0125(19) -0.0056(17) 0.0044(19) -0.007(2)
C50 0.013(3) 0.028(2) 0.0151(19) -0.0050(17) 0.0046(19) -0.003(2)
C51 0.012(3) 0.027(2) 0.0146(19) -0.0042(17) 0.0038(18) -0.007(2)
C52 0.016(3) 0.025(2) 0.0147(19) -0.0041(17) 0.0029(19) -0.005(2)
C53 0.010(3) 0.029(2) 0.018(2) -0.0042(18) 0.0066(19) -0.006(2)
C54 0.011(3) 0.028(2) 0.017(2) -0.0075(17) 0.0013(19) -0.005(2)
C55 0.015(3) 0.026(2) 0.016(2) -0.0040(17) 0.0028(19) -0.005(2)
C56 0.012(3) 0.027(2) 0.018(2) -0.0073(18) 0.0066(19) -0.005(2)
C57 0.015(3) 0.029(2) 0.017(2) -0.0063(18) 0.0044(19) -0.007(2)
C58 0.021(3) 0.033(2) 0.017(2) -0.0080(18) 0.001(2) -0.006(2)
B1 0.016(4) 0.024(2) 0.017(2) -0.009(2) -0.001(2) 0.000(3)
F1 0.0104(18) 0.0449(16) 0.0204(12) -0.0100(11) 0.0026(12) 0.0033(15)
F2 0.0126(17) 0.0342(14) 0.0178(12) -0.0080(10) 0.0034(11) -0.0002(13)
F3 0.0189(18) 0.0298(13) 0.0156(11) -0.0042(10) 0.0023(11) -0.0074(13)
F4 0.0162(18) 0.0299(13) 0.0187(12) -0.0085(10) 0.0066(11) -0.0053(13)
B2 0.013(4) 0.033(3) 0.015(2) -0.006(2) 0.003(2) -0.002(3)
F5 0.0151(19) 0.0314(14) 0.0248(13) -0.0110(11) 0.0114(12) -0.0055(13)
F6 0.023(2) 0.0454(16) 0.0157(12) -0.0043(11) -0.0008(12) -0.0028(15)
F7 0.0166(19) 0.0386(15) 0.0295(14) -0.0110(12) 0.0003(13) -0.0029(15)
F8 0.0164(18) 0.0353(14) 0.0167(11) -0.0055(10) 0.0055(11) -0.0087(13)
O3 0.023(2) 0.0385(18) 0.0183(15) -0.0054(13) 0.0002(15) -0.0077(18)
C59 0.030(4) 0.036(3) 0.022(2) -0.005(2) -0.004(2) -0.004(3)

loop_
_atom_type_symbol
_atom_type_description
_atom_type_scat_dispersion_real
_atom_type_scat_dispersion_imag
_atom_type_scat_source
C C 0.0033 0.0016 'International Tables Vol C Tables 4.2.6.8 and 6.1.1.4'
H H 0.0000 0.0000 'International Tables Vol C Tables 4.2.6.8 and 6.1.1.4'
B B 0.0013 0.0007 'International Tables Vol C Tables 4.2.6.8 and 6.1.1.4'
N N 0.0061 0.0033 'International Tables Vol C Tables 4.2.6.8 and 6.1.1.4'
O O 0.0106 0.0060 'International Tables Vol C Tables 4.2.6.8 and 6.1.1.4'
F F 0.0171 0.0103 'International Tables Vol C Tables 4.2.6.8 and 6.1.1.4'
Co Co 0.3494 0.9721 'International Tables Vol C Tables 4.2.6.8 and 6.1.1.4'

loop_
_geom_angle_atom_site_label_1
_geom_angle_atom_site_label_2
_geom_angle_atom_site_label_3
_geom_angle
_geom_angle_site_symmetry_1
_geom_angle_site_symmetry_3
_geom_angle_publ_flag
N5 Co1 N2 175.77(18) . . ?
N5 Co1 N6 80.87(14) . . ?
N2 Co1 N6 99.99(14) . . ?
N5 Co1 N4 81.34(14) . . ?
N2 Co1 N4 97.67(13) . . ?
N6 Co1 N4 162.17(13) . . ?
N5 Co1 N3 97.19(15) . . ?
N2 Co1 N3 78.67(15) . . ?
N6 Co1 N3 91.18(15) . . ?
N4 Co1 N3 89.92(15) . . ?
N5 Co1 N1 106.02(15) . . ?
N2 Co1 N1 78.17(15) . . ?
N6 Co1 N1 88.75(15) . . ?
N4 Co1 N1 97.25(15) . . ?
N3 Co1 N1 156.47(13) . . ?
C1 N1 C5 118.4(4) . . ?
C1 N1 Co1 129.5(3) . . ?
C5 N1 Co1 112.1(3) . . ?
C10 N2 C6 120.2(3) . . ?
C10 N2 Co1 119.5(3) . . ?
C6 N2 Co1 120.3(3) . . ?
C15 N3 C11 117.1(4) . . ?
C15 N3 Co1 129.7(3) . . ?
C11 N3 Co1 113.2(3) . . ?
C16 N4 C20 118.1(4) . . ?
C16 N4 Co1 128.5(3) . . ?
C20 N4 Co1 113.2(3) . . ?
C21 N5 C25 120.3(3) . . ?
C21 N5 Co1 119.1(3) . . ?
C25 N5 Co1 119.6(3) . . ?
C30 N6 C26 118.4(4) . . ?
C30 N6 Co1 127.8(3) . . ?
C26 N6 Co1 113.7(3) . . ?
N1 C1 C2 123.6(4) . . ?
N1 C1 H1 118.2 . . ?
C2 C1 H1 118.2 . . ?
C3 C2 C1 117.9(4) . . ?
C3 C2 H2 121.0 . . ?
C1 C2 H2 121.0 . . ?
C4 C3 C2 119.4(4) . . ?
C4 C3 H3 120.3 . . ?
C2 C3 H3 120.3 . . ?
C3 C4 C5 119.6(4) . . ?
C3 C4 H4 120.2 . . ?
C5 C4 H4 120.2 . . ?
N1 C5 C4 121.1(4) . . ?
N1 C5 C6 114.9(4) . . ?
C4 C5 C6 123.9(4) . . ?
N2 C6 C7 120.7(4) . . ?
N2 C6 C5 114.4(3) . . ?
C7 C6 C5 124.8(4) . . ?
C6 C7 C8 119.2(4) . . ?
C6 C7 H5 120.4 . . ?
C8 C7 H5 120.4 . . ?
O1 C8 C7 117.2(4) . . ?
O1 C8 C9 122.7(4) . . ?
C7 C8 C9 120.1(4) . . ?
C10 C9 C8 117.4(4) . . ?
C10 C9 H6 121.3 . . ?
C8 C9 H6 121.3 . . ?
N2 C10 C9 122.2(4) . . ?
N2 C10 C11 115.7(4) . . ?
C9 C10 C11 122.1(4) . . ?
N3 C11 C12 123.2(4) . . ?
N3 C11 C10 113.0(4) . . ?
C12 C11 C10 123.8(4) . . ?
C13 C12 C11 118.7(4) . . ?
C13 C12 H7 120.6 . . ?
C11 C12 H7 120.6 . . ?
C12 C13 C14 118.7(5) . . ?
C12 C13 H8 120.7 . . ?
C14 C13 H8 120.7 . . ?
C15 C14 C13 119.6(4) . . ?
C15 C14 H9 120.2 . . ?
C13 C14 H9 120.2 . . ?
N3 C15 C14 122.6(4) . . ?
N3 C15 H10 118.7 . . ?
C14 C15 H10 118.7 . . ?
N4 C16 C17 123.1(4) . . ?
N4 C16 H11 118.5 . . ?
C17 C16 H11 118.5 . . ?
C16 C17 C18 118.7(4) . . ?
C16 C17 H12 120.7 . . ?
C18 C17 H12 120.7 . . ?
C19 C18 C17 118.8(4) . . ?
C19 C18 H13 120.6 . . ?
C17 C18 H13 120.6 . . ?
C18 C19 C20 119.8(4) . . ?
C18 C19 H14 120.1 . . ?
C20 C19 H14 120.1 . . ?
N4 C20 C19 121.5(4) . . ?
N4 C20 C21 113.4(4) . . ?
C19 C20 C21 125.1(4) . . ?
N5 C21 C22 121.5(4) . . ?
N5 C21 C20 112.4(3) . . ?
C22 C21 C20 126.1(4) . . ?
C21 C22 C23 118.0(4) . . ?
C21 C22 H15 121.0 . . ?
C23 C22 H15 121.0 . . ?
O2 C23 C24 115.9(4) . . ?
O2 C23 C22 123.8(4) . . ?
C24 C23 C22 120.3(4) . . ?
C25 C24 C23 118.7(4) . . ?
C25 C24 H16 120.7 . . ?
C23 C24 H16 120.7 . . ?
N5 C25 C24 121.1(4) . . ?
N5 C25 C26 112.1(3) . . ?
C24 C25 C26 126.7(4) . . ?
N6 C26 C27 121.0(4) . . ?
N6 C26 C25 113.3(4) . . ?
C27 C26 C25 125.6(4) . . ?
C26 C27 C28 119.8(4) . . ?
C26 C27 H17 120.1 . . ?
C28 C27 H17 120.1 . . ?
C27 C28 C29 118.4(4) . . ?
C27 C28 H18 120.8 . . ?
C29 C28 H18 120.8 . . ?
C30 C29 C28 119.2(4) . . ?
C30 C29 H19 120.4 . . ?
C28 C29 H19 120.4 . . ?
N6 C30 C29 123.1(4) . . ?
N6 C30 H20 118.5 . . ?
C29 C30 H20 118.5 . . ?
C8 O1 C31 115.0(3) . . ?
O1 C31 C32 109.0(4) . . ?
O1 C31 H21 109.9 . . ?
C32 C31 H21 109.9 . . ?
O1 C31 H22 109.9 . . ?
C32 C31 H22 109.9 . . ?
H21 C31 H22 108.3 . . ?
C31 C32 C33 113.9(3) . . ?
C31 C32 H23 108.8 . . ?
C33 C32 H23 108.8 . . ?
C31 C32 H24 108.8 . . ?
C33 C32 H24 108.8 . . ?
H23 C32 H24 107.7 . . ?
C34 C33 C32 112.6(3) . . ?
C34 C33 H25 109.1 . . ?
C32 C33 H25 109.1 . . ?
C34 C33 H26 109.1 . . ?
C32 C33 H26 109.1 . . ?
H25 C33 H26 107.8 . . ?
C35 C34 C33 113.0(3) . . ?
C35 C34 H27 109.0 . . ?
C33 C34 H27 109.0 . . ?
C35 C34 H28 109.0 . . ?
C33 C34 H28 109.0 . . ?
H27 C34 H28 107.8 . . ?
C34 C35 C36 113.8(3) . . ?
C34 C35 H29 108.8 . . ?
C36 C35 H29 108.8 . . ?
C34 C35 H30 108.8 . . ?
C36 C35 H30 108.8 . . ?
H29 C35 H30 107.7 . . ?
C37 C36 C35 112.4(3) . . ?
C37 C36 H31 109.1 . . ?
C35 C36 H31 109.1 . . ?
C37 C36 H32 109.1 . . ?
C35 C36 H32 109.1 . . ?
H31 C36 H32 107.9 . . ?
C36 C37 C38 112.4(3) . . ?
C36 C37 H33 109.1 . . ?
C38 C37 H33 109.1 . . ?
C36 C37 H34 109.1 . . ?
C38 C37 H34 109.1 . . ?
H33 C37 H34 107.9 . . ?
C39 C38 C37 112.9(3) . . ?
C39 C38 H35 109.0 . . ?
C37 C38 H35 109.0 . . ?
C39 C38 H36 109.0 . . ?
C37 C38 H36 109.0 . . ?
H35 C38 H36 107.8 . . ?
C38 C39 C40 112.1(3) . . ?
C38 C39 H37 109.2 . . ?
C40 C39 H37 109.2 . . ?
C38 C39 H38 109.2 . . ?
C40 C39 H38 109.2 . . ?
H37 C39 H38 107.9 . . ?
C39 C40 C41 112.9(3) . . ?
C39 C40 H39 109.0 . . ?
C41 C40 H39 109.0 . . ?
C39 C40 H40 109.0 . . ?
C41 C40 H40 109.0 . . ?
H39 C40 H40 107.8 . . ?
C42 C41 C40 112.4(3) . . ?
C42 C41 H41 109.1 . . ?
C40 C41 H41 109.1 . . ?
C42 C41 H42 109.1 . . ?
C40 C41 H42 109.1 . . ?
H41 C41 H42 107.9 . . ?
C43 C42 C41 113.3(3) . . ?
C43 C42 H43 108.9 . . ?
C41 C42 H43 108.9 . . ?
C43 C42 H44 108.9 . . ?
C41 C42 H44 108.9 . . ?
H43 C42 H44 107.7 . . ?
C42 C43 C44 112.1(3) . . ?
C42 C43 H45 109.2 . . ?
C44 C43 H45 109.2 . . ?
C42 C43 H46 109.2 . . ?
C44 C43 H46 109.2 . . ?
H45 C43 H46 107.9 . . ?
C43 C44 H47 109.5 . . ?
C43 C44 H48 109.5 . . ?
H47 C44 H48 109.5 . . ?
C43 C44 H49 109.5 . . ?
H47 C44 H49 109.5 . . ?
H48 C44 H49 109.5 . . ?
C23 O2 C45 116.4(3) . . ?
O2 C45 C46 108.7(3) . . ?
O2 C45 H50 109.9 . . ?
C46 C45 H50 109.9 . . ?
O2 C45 H51 109.9 . . ?
C46 C45 H51 109.9 . . ?
H50 C45 H51 108.3 . . ?
C45 C46 C47 114.5(4) . . ?
C45 C46 H52 108.6 . . ?
C47 C46 H52 108.6 . . ?
C45 C46 H53 108.6 . . ?
C47 C46 H53 108.6 . . ?
H52 C46 H53 107.6 . . ?
C46 C47 C48 111.2(4) . . ?
C46 C47 H54 109.4 . . ?
C48 C47 H54 109.4 . . ?
C46 C47 H55 109.4 . . ?
C48 C47 H55 109.4 . . ?
H54 C47 H55 108.0 . . ?
C49 C48 C47 112.4(4) . . ?
C49 C48 H56 109.1 . . ?
C47 C48 H56 109.1 . . ?
C49 C48 H57 109.1 . . ?
C47 C48 H57 109.1 . . ?
H56 C48 H57 107.9 . . ?
C50 C49 C48 112.8(4) . . ?
C50 C49 H58 109.0 . . ?
C48 C49 H58 109.0 . . ?
C50 C49 H59 109.0 . . ?
C48 C49 H59 109.0 . . ?
H58 C49 H59 107.8 . . ?
C51 C50 C49 113.7(4) . . ?
C51 C50 H60 108.8 . . ?
C49 C50 H60 108.8 . . ?
C51 C50 H61 108.8 . . ?
C49 C50 H61 108.8 . . ?
H60 C50 H61 107.7 . . ?
C52 C51 C50 112.2(4) . . ?
C52 C51 H62 109.2 . . ?
C50 C51 H62 109.2 . . ?
C52 C51 H63 109.2 . . ?
C50 C51 H63 109.2 . . ?
H62 C51 H63 107.9 . . ?
C51 C52 C53 115.0(4) . . ?
C51 C52 H64 108.5 . . ?
C53 C52 H64 108.5 . . ?
C51 C52 H65 108.5 . . ?
C53 C52 H65 108.5 . . ?
H64 C52 H65 107.5 . . ?
C54 C53 C52 112.1(4) . . ?
C54 C53 H66 109.2 . . ?
C52 C53 H66 109.2 . . ?
C54 C53 H67 109.2 . . ?
C52 C53 H67 109.2 . . ?
H66 C53 H67 107.9 . . ?
C53 C54 C55 114.7(4) . . ?
C53 C54 H68 108.6 . . ?
C55 C54 H68 108.6 . . ?
C53 C54 H69 108.6 . . ?
C55 C54 H69 108.6 . . ?
H68 C54 H69 107.6 . . ?
C56 C55 C54 113.0(4) . . ?
C56 C55 H70 109.0 . . ?
C54 C55 H70 109.0 . . ?
C56 C55 H71 109.0 . . ?
C54 C55 H71 109.0 . . ?
H70 C55 H71 107.8 . . ?
C55 C56 C57 114.3(4) . . ?
C55 C56 H72 108.7 . . ?
C57 C56 H72 108.7 . . ?
C55 C56 H73 108.7 . . ?
C57 C56 H73 108.7 . . ?
H72 C56 H73 107.6 . . ?
C58 C57 C56 114.0(4) . . ?
C58 C57 H74 108.8 . . ?
C56 C57 H74 108.8 . . ?
C58 C57 H75 108.8 . . ?
C56 C57 H75 108.8 . . ?
H74 C57 H75 107.6 . . ?
C57 C58 H76 109.5 . . ?
C57 C58 H77 109.5 . . ?
H76 C58 H77 109.5 . . ?
C57 C58 H78 109.5 . . ?
H76 C58 H78 109.5 . . ?
H77 C58 H78 109.5 . . ?
F1 B1 F3 110.9(4) . . ?
F1 B1 F4 109.0(4) . . ?
F3 B1 F4 109.1(3) . . ?
F1 B1 F2 110.0(3) . . ?
F3 B1 F2 108.9(4) . . ?
F4 B1 F2 108.9(4) . . ?
F5 B2 F6 110.5(4) . . ?
F5 B2 F8 110.0(4) . . ?
F6 B2 F8 109.5(4) . . ?
F5 B2 F7 109.4(4) . . ?
F6 B2 F7 108.8(4) . . ?
F8 B2 F7 108.6(4) . . ?
C59 O3 H79 109.5 . . ?
O3 C59 H80 109.5 . . ?
O3 C59 H81 109.5 . . ?
H80 C59 H81 109.5 . . ?
O3 C59 H82 109.5 . . ?
H80 C59 H82 109.5 . . ?
H81 C59 H82 109.5 . . ?

loop_
_geom_bond_atom_site_label_1
_geom_bond_atom_site_label_2
_geom_bond_distance
_geom_bond_site_symmetry_2
_geom_bond_publ_flag
Co1 N5 1.844(3) . ?
Co1 N2 1.910(3) . ?
Co1 N6 1.976(3) . ?
Co1 N4 1.977(4) . ?
Co1 N3 2.114(4) . ?
Co1 N1 2.137(4) . ?
N1 C1 1.314(6) . ?
N1 C5 1.344(5) . ?
N2 C10 1.318(6) . ?
N2 C6 1.346(6) . ?
N3 C15 1.332(6) . ?
N3 C11 1.339(5) . ?
N4 C16 1.309(5) . ?
N4 C20 1.346(5) . ?
N5 C21 1.329(5) . ?
N5 C25 1.331(5) . ?
N6 C30 1.319(5) . ?
N6 C26 1.346(5) . ?
C1 C2 1.372(7) . ?
C1 H1 0.9500 . ?
C2 C3 1.366(5) . ?
C2 H2 0.9500 . ?
C3 C4 1.365(6) . ?
C3 H3 0.9500 . ?
C4 C5 1.373(6) . ?
C4 H4 0.9500 . ?
C5 C6 1.435(6) . ?
C6 C7 1.364(5) . ?
C7 C8 1.367(6) . ?
C7 H5 0.9500 . ?
C8 O1 1.332(4) . ?
C8 C9 1.387(6) . ?
C9 C10 1.377(5) . ?
C9 H6 0.9500 . ?
C10 C11 1.461(6) . ?
C11 C12 1.361(6) . ?
C12 C13 1.360(6) . ?
C12 H7 0.9500 . ?
C13 C14 1.373(5) . ?
C13 H8 0.9500 . ?
C14 C15 1.350(7) . ?
C14 H9 0.9500 . ?
C15 H10 0.9500 . ?
C16 C17 1.366(6) . ?
C16 H11 0.9500 . ?
C17 C18 1.371(5) . ?
C17 H12 0.9500 . ?
C18 C19 1.349(6) . ?
C18 H13 0.9500 . ?
C19 C20 1.367(6) . ?
C19 H14 0.9500 . ?
C20 C21 1.452(5) . ?
C21 C22 1.364(5) . ?
C22 C23 1.372(6) . ?
C22 H15 0.9500 . ?
C23 O2 1.340(5) . ?
C23 C24 1.367(6) . ?
C24 C25 1.361(5) . ?
C24 H16 0.9500 . ?
C25 C26 1.442(6) . ?
C26 C27 1.362(6) . ?
C27 C28 1.364(6) . ?
C27 H17 0.9500 . ?
C28 C29 1.372(5) . ?
C28 H18 0.9500 . ?
C29 C30 1.345(6) . ?
C29 H19 0.9500 . ?
C30 H20 0.9500 . ?
O1 C31 1.430(5) . ?
C31 C32 1.496(5) . ?
C31 H21 0.9900 . ?
C31 H22 0.9900 . ?
C32 C33 1.504(5) . ?
C32 H23 0.9900 . ?
C32 H24 0.9900 . ?
C33 C34 1.499(5) . ?
C33 H25 0.9900 . ?
C33 H26 0.9900 . ?
C34 C35 1.495(5) . ?
C34 H27 0.9900 . ?
C34 H28 0.9900 . ?
C35 C36 1.505(5) . ?
C35 H29 0.9900 . ?
C35 H30 0.9900 . ?
C36 C37 1.501(5) . ?
C36 H31 0.9900 . ?
C36 H32 0.9900 . ?
C37 C38 1.506(5) . ?
C37 H33 0.9900 . ?
C37 H34 0.9900 . ?
C38 C39 1.503(5) . ?
C38 H35 0.9900 . ?
C38 H36 0.9900 . ?
C39 C40 1.507(5) . ?
C39 H37 0.9900 . ?
C39 H38 0.9900 . ?
C40 C41 1.514(5) . ?
C40 H39 0.9900 . ?
C40 H40 0.9900 . ?
C41 C42 1.505(5) . ?
C41 H41 0.9900 . ?
C41 H42 0.9900 . ?
C42 C43 1.501(5) . ?
C42 H43 0.9900 . ?
C42 H44 0.9900 . ?
C43 C44 1.509(5) . ?
C43 H45 0.9900 . ?
C43 H46 0.9900 . ?
C44 H47 0.9800 . ?
C44 H48 0.9800 . ?
C44 H49 0.9800 . ?
O2 C45 1.433(5) . ?
C45 C46 1.494(5) . ?
C45 H50 0.9900 . ?
C45 H51 0.9900 . ?
C46 C47 1.506(6) . ?
C46 H52 0.9900 . ?
C46 H53 0.9900 . ?
C47 C48 1.513(5) . ?
C47 H54 0.9900 . ?
C47 H55 0.9900 . ?
C48 C49 1.512(6) . ?
C48 H56 0.9900 . ?
C48 H57 0.9900 . ?
C49 C50 1.511(5) . ?
C49 H58 0.9900 . ?
C49 H59 0.9900 . ?
C50 C51 1.506(6) . ?
C50 H60 0.9900 . ?
C50 H61 0.9900 . ?
C51 C52 1.500(6) . ?
C51 H62 0.9900 . ?
C51 H63 0.9900 . ?
C52 C53 1.502(6) . ?
C52 H64 0.9900 . ?
C52 H65 0.9900 . ?
C53 C54 1.498(6) . ?
C53 H66 0.9900 . ?
C53 H67 0.9900 . ?
C54 C55 1.507(5) . ?
C54 H68 0.9900 . ?
C54 H69 0.9900 . ?
C55 C56 1.499(6) . ?
C55 H70 0.9900 . ?
C55 H71 0.9900 . ?
C56 C57 1.501(6) . ?
C56 H72 0.9900 . ?
C56 H73 0.9900 . ?
C57 C58 1.495(6) . ?
C57 H74 0.9900 . ?
C57 H75 0.9900 . ?
C58 H76 0.9800 . ?
C58 H77 0.9800 . ?
C58 H78 0.9800 . ?
B1 F1 1.367(6) . ?
B1 F3 1.373(5) . ?
B1 F4 1.382(5) . ?
B1 F2 1.384(6) . ?
B2 F5 1.364(6) . ?
B2 F6 1.366(5) . ?
B2 F8 1.379(6) . ?
B2 F7 1.385(7) . ?
O3 C59 1.392(6) . ?
O3 H79 0.8400 . ?
C59 H80 0.9800 . ?
C59 H81 0.9800 . ?
C59 H82 0.9800 . ?

loop_
_geom_torsion_atom_site_label_1
_geom_torsion_atom_site_label_2
_geom_torsion_atom_site_label_3
_geom_torsion_atom_site_label_4
_geom_torsion
_geom_torsion_site_symmetry_1
_geom_torsion_site_symmetry_2
_geom_torsion_site_symmetry_3
_geom_torsion_site_symmetry_4
_geom_torsion_publ_flag
N5 Co1 N1 C1 4.0(4) . . . . ?
N2 Co1 N1 C1 -176.6(4) . . . . ?
N6 Co1 N1 C1 -76.1(4) . . . . ?
N4 Co1 N1 C1 87.1(4) . . . . ?
N3 Co1 N1 C1 -166.2(3) . . . . ?
N5 Co1 N1 C5 -175.7(3) . . . . ?
N2 Co1 N1 C5 3.7(3) . . . . ?
N6 Co1 N1 C5 104.2(3) . . . . ?
N4 Co1 N1 C5 -92.7(3) . . . . ?
N3 Co1 N1 C5 14.1(5) . . . . ?
N5 Co1 N2 C10 -11(2) . . . . ?
N6 Co1 N2 C10 90.6(3) . . . . ?
N4 Co1 N2 C10 -86.9(3) . . . . ?
N3 Co1 N2 C10 1.4(3) . . . . ?
N1 Co1 N2 C10 177.2(3) . . . . ?
N5 Co1 N2 C6 168.8(18) . . . . ?
N6 Co1 N2 C6 -89.7(3) . . . . ?
N4 Co1 N2 C6 92.7(3) . . . . ?
N3 Co1 N2 C6 -178.9(3) . . . . ?
N1 Co1 N2 C6 -3.1(3) . . . . ?
N5 Co1 N3 C15 -2.6(4) . . . . ?
N2 Co1 N3 C15 178.3(4) . . . . ?
N6 Co1 N3 C15 78.4(4) . . . . ?
N4 Co1 N3 C15 -83.8(3) . . . . ?
N1 Co1 N3 C15 167.9(3) . . . . ?
N5 Co1 N3 C11 177.8(3) . . . . ?
N2 Co1 N3 C11 -1.3(3) . . . . ?
N6 Co1 N3 C11 -101.3(3) . . . . ?
N4 Co1 N3 C11 96.5(3) . . . . ?
N1 Co1 N3 C11 -11.7(5) . . . . ?
N5 Co1 N4 C16 178.5(4) . . . . ?
N2 Co1 N4 C16 -5.6(4) . . . . ?
N6 Co1 N4 C16 -177.8(5) . . . . ?
N3 Co1 N4 C16 -84.2(4) . . . . ?
N1 Co1 N4 C16 73.3(4) . . . . ?
N5 Co1 N4 C20 -5.9(3) . . . . ?
N2 Co1 N4 C20 169.9(3) . . . . ?
N6 Co1 N4 C20 -2.2(7) . . . . ?
N3 Co1 N4 C20 91.4(3) . . . . ?
N1 Co1 N4 C20 -111.1(3) . . . . ?
N2 Co1 N5 C21 -69(2) . . . . ?
N6 Co1 N5 C21 -171.4(4) . . . . ?
N4 Co1 N5 C21 7.5(3) . . . . ?
N3 Co1 N5 C21 -81.3(4) . . . . ?
N1 Co1 N5 C21 102.6(4) . . . . ?
N2 Co1 N5 C25 99.0(19) . . . . ?
N6 Co1 N5 C25 -3.2(4) . . . . ?
N4 Co1 N5 C25 175.7(4) . . . . ?
N3 Co1 N5 C25 86.9(4) . . . . ?
N1 Co1 N5 C25 -89.2(4) . . . . ?
N5 Co1 N6 C30 -178.8(4) . . . . ?
N2 Co1 N6 C30 5.4(4) . . . . ?
N4 Co1 N6 C30 177.5(5) . . . . ?
N3 Co1 N6 C30 84.1(4) . . . . ?
N1 Co1 N6 C30 -72.3(4) . . . . ?
N5 Co1 N6 C26 -0.9(3) . . . . ?
N2 Co1 N6 C26 -176.7(3) . . . . ?
N4 Co1 N6 C26 -4.6(7) . . . . ?
N3 Co1 N6 C26 -98.0(3) . . . . ?
N1 Co1 N6 C26 105.6(3) . . . . ?
C5 N1 C1 C2 2.7(6) . . . . ?
Co1 N1 C1 C2 -177.1(3) . . . . ?
N1 C1 C2 C3 -1.6(6) . . . . ?
C1 C2 C3 C4 -0.7(6) . . . . ?
C2 C3 C4 C5 1.7(6) . . . . ?
C1 N1 C5 C4 -1.5(6) . . . . ?
Co1 N1 C5 C4 178.3(3) . . . . ?
C1 N1 C5 C6 176.5(3) . . . . ?
Co1 N1 C5 C6 -3.7(4) . . . . ?
C3 C4 C5 N1 -0.7(6) . . . . ?
C3 C4 C5 C6 -178.5(4) . . . . ?
C10 N2 C6 C7 -0.8(6) . . . . ?
Co1 N2 C6 C7 179.5(3) . . . . ?
C10 N2 C6 C5 -178.3(3) . . . . ?
Co1 N2 C6 C5 2.1(5) . . . . ?
N1 C5 C6 N2 1.4(5) . . . . ?
C4 C5 C6 N2 179.3(4) . . . . ?
N1 C5 C6 C7 -175.9(4) . . . . ?
C4 C5 C6 C7 2.0(6) . . . . ?
N2 C6 C7 C8 -1.4(6) . . . . ?
C5 C6 C7 C8 175.8(4) . . . . ?
C6 C7 C8 O1 -174.7(3) . . . . ?
C6 C7 C8 C9 2.8(6) . . . . ?
O1 C8 C9 C10 175.4(3) . . . . ?
C7 C8 C9 C10 -2.0(6) . . . . ?
C6 N2 C10 C9 1.7(6) . . . . ?
Co1 N2 C10 C9 -178.7(3) . . . . ?
C6 N2 C10 C11 179.0(3) . . . . ?
Co1 N2 C10 C11 -1.3(4) . . . . ?
C8 C9 C10 N2 -0.3(6) . . . . ?
C8 C9 C10 C11 -177.4(4) . . . . ?
C15 N3 C11 C12 0.6(6) . . . . ?
Co1 N3 C11 C12 -179.7(3) . . . . ?
C15 N3 C11 C10 -178.7(3) . . . . ?
Co1 N3 C11 C10 1.0(4) . . . . ?
N2 C10 C11 N3 0.1(5) . . . . ?
C9 C10 C11 N3 177.5(3) . . . . ?
N2 C10 C11 C12 -179.2(4) . . . . ?
C9 C10 C11 C12 -1.8(6) . . . . ?
N3 C11 C12 C13 -1.4(6) . . . . ?
C10 C11 C12 C13 177.8(4) . . . . ?
C11 C12 C13 C14 1.6(6) . . . . ?
C12 C13 C14 C15 -1.1(6) . . . . ?
C11 N3 C15 C14 0.0(6) . . . . ?
Co1 N3 C15 C14 -179.6(3) . . . . ?
C13 C14 C15 N3 0.3(6) . . . . ?
C20 N4 C16 C17 -2.0(7) . . . . ?
Co1 N4 C16 C17 173.4(4) . . . . ?
N4 C16 C17 C18 1.0(7) . . . . ?
C16 C17 C18 C19 0.1(7) . . . . ?
C17 C18 C19 C20 -0.3(7) . . . . ?
C16 N4 C20 C19 1.8(7) . . . . ?
Co1 N4 C20 C19 -174.3(4) . . . . ?
C16 N4 C20 C21 179.7(4) . . . . ?
Co1 N4 C20 C21 3.6(5) . . . . ?
C18 C19 C20 N4 -0.7(7) . . . . ?
C18 C19 C20 C21 -178.4(5) . . . . ?
C25 N5 C21 C22 2.1(7) . . . . ?
Co1 N5 C21 C22 170.2(4) . . . . ?
C25 N5 C21 C20 -175.5(4) . . . . ?
Co1 N5 C21 C20 -7.4(5) . . . . ?
N4 C20 C21 N5 2.0(6) . . . . ?
C19 C20 C21 N5 179.8(4) . . . . ?
N4 C20 C21 C22 -175.5(5) . . . . ?
C19 C20 C21 C22 2.3(8) . . . . ?
N5 C21 C22 C23 -1.9(7) . . . . ?
C20 C21 C22 C23 175.3(5) . . . . ?
C21 C22 C23 O2 -176.8(4) . . . . ?
C21 C22 C23 C24 1.8(7) . . . . ?
O2 C23 C24 C25 176.9(4) . . . . ?
C22 C23 C24 C25 -1.8(7) . . . . ?
C21 N5 C25 C24 -2.1(7) . . . . ?
Co1 N5 C25 C24 -170.1(4) . . . . ?
C21 N5 C25 C26 174.3(4) . . . . ?
Co1 N5 C25 C26 6.3(5) . . . . ?
C23 C24 C25 N5 1.9(7) . . . . ?
C23 C24 C25 C26 -173.9(5) . . . . ?
C30 N6 C26 C27 1.9(7) . . . . ?
Co1 N6 C26 C27 -176.2(3) . . . . ?
C30 N6 C26 C25 -177.6(4) . . . . ?
Co1 N6 C26 C25 4.3(5) . . . . ?
N5 C25 C26 N6 -6.6(6) . . . . ?
C24 C25 C26 N6 169.5(5) . . . . ?
N5 C25 C26 C27 173.9(4) . . . . ?
C24 C25 C26 C27 -9.9(8) . . . . ?
N6 C26 C27 C28 -2.5(7) . . . . ?
C25 C26 C27 C28 176.9(5) . . . . ?
C26 C27 C28 C29 1.4(7) . . . . ?
C27 C28 C29 C30 0.2(7) . . . . ?
C26 N6 C30 C29 -0.2(7) . . . . ?
Co1 N6 C30 C29 177.6(4) . . . . ?
C28 C29 C30 N6 -0.8(7) . . . . ?
C7 C8 O1 C31 152.7(4) . . . . ?
C9 C8 O1 C31 -24.8(5) . . . . ?
C8 O1 C31 C32 -160.3(3) . . . . ?
O1 C31 C32 C33 -81.6(5) . . . . ?
C31 C32 C33 C34 -172.1(4) . . . . ?
C32 C33 C34 C35 -179.7(4) . . . . ?
C33 C34 C35 C36 179.0(4) . . . . ?
C34 C35 C36 C37 -176.3(4) . . . . ?
C35 C36 C37 C38 178.7(4) . . . . ?
C36 C37 C38 C39 -176.2(4) . . . . ?
C37 C38 C39 C40 -173.9(4) . . . . ?
C38 C39 C40 C41 173.8(4) . . . . ?
C39 C40 C41 C42 -177.7(4) . . . . ?
C40 C41 C42 C43 175.5(4) . . . . ?
C41 C42 C43 C44 -179.5(4) . . . . ?
C24 C23 O2 C45 -165.2(4) . . . . ?
C22 C23 O2 C45 13.5(6) . . . . ?
C23 O2 C45 C46 165.5(4) . . . . ?
O2 C45 C46 C47 75.8(5) . . . . ?
C45 C46 C47 C48 173.7(3) . . . . ?
C46 C47 C48 C49 -178.8(3) . . . . ?
C47 C48 C49 C50 -178.3(3) . . . . ?
C48 C49 C50 C51 -178.0(3) . . . . ?
C49 C50 C51 C52 -178.6(4) . . . . ?
C50 C51 C52 C53 -179.6(4) . . . . ?
C51 C52 C53 C54 -180.0(4) . . . . ?
C52 C53 C54 C55 -178.8(4) . . . . ?
C53 C54 C55 C56 177.6(4) . . . . ?
C54 C55 C56 C57 -179.2(3) . . . . ?
C55 C56 C57 C58 175.7(4) . . . . ?
